data_2201198
loop_
_publ_author_name
'Beer, Stephan'
'Lai, Chian Sing'
'Halbach, Tobias S.'
'Tiekink, Edward R. T.'

_publ_section_title
\m-Bis(diphenylphosphino)ethane-<i>P,P</i>'-bis[bis(<i>O</i>-isopropyldithiocarbonato-<i>S,S</i>')zinc(II)]
_journal_issue 5
_journal_name_full 'Acta Crystallographica Section E'
_journal_page_first m194
_journal_page_last m196
_journal_paper_doi 10.1107/S1600536802005974
_journal_volume 58
_journal_year 2002
_chemical_formula_iupac '[Zn2 (C4 H7 O1 S2)4 (C26 H24 P2)]'
_chemical_formula_moiety 'C42 H52 O4 P2 S8 Zn2'
_chemical_formula_sum 'C42 H52 O4 P2 S8 Zn2'
_chemical_formula_weight 1070.00
_chemical_name_systematic
;
 ?
;
_space_group_IT_number 14
_symmetry_cell_setting monoclinic
_symmetry_space_group_name_Hall '-P 2ybc'
_symmetry_space_group_name_H-M 'P 1 21/c 1'
_atom_sites_solution_hydrogens geom
_atom_sites_solution_primary direct
_atom_sites_solution_secondary difmap
_audit_creation_method SHELXL-97
_cell_angle_alpha 90.00
_cell_angle_beta 92.7120(10)
_cell_angle_gamma 90.00
_cell_formula_units_Z 4
_cell_length_a 11.1205(6)
_cell_length_b 17.7659(9)
_cell_length_c 24.9002(13)
_cell_measurement_reflns_used 14333
_cell_measurement_temperature 183(2)
_cell_measurement_theta_max 30.0
_cell_measurement_theta_min 1.4
_cell_volume 4913.9(4)
_computing_cell_refinement 'SAINT (Bruker, 2000)'
_computing_data_collection 'SMART (Bruker, 2000)'
_computing_data_reduction 'SHELXTL (Bruker, 2000)'
_computing_molecular_graphics 'ORTEP-3 (Farrugia, 1997)'
_computing_publication_material SHELXTL
_computing_structure_refinement 'SHELXL97 (Sheldrick, 1997)'
_computing_structure_solution 'DIRDIF92 PATTY (Beurskens et al., 1992)'
_diffrn_ambient_temperature 183(2)
_diffrn_measured_fraction_theta_full 0.998
_diffrn_measured_fraction_theta_max 0.998
_diffrn_measurement_device_type 'Bruker SMART CCD'
_diffrn_measurement_method \w
_diffrn_radiation_monochromator graphite
_diffrn_radiation_source 'fine-focus sealed tube'
_diffrn_radiation_type MoK\a
_diffrn_radiation_wavelength 0.71069
_diffrn_reflns_av_R_equivalents 0.048
_diffrn_reflns_av_sigmaI/netI 0.066
_diffrn_reflns_limit_h_max 15
_diffrn_reflns_limit_h_min -15
_diffrn_reflns_limit_k_max 25
_diffrn_reflns_limit_k_min -24
_diffrn_reflns_limit_l_max 24
_diffrn_reflns_limit_l_min -35
_diffrn_reflns_number 40815
_diffrn_reflns_theta_full 30.0
_diffrn_reflns_theta_max 30.0
_diffrn_reflns_theta_min 1.4
_diffrn_standards_decay_% 0
_diffrn_standards_number 0
_exptl_absorpt_coefficient_mu 1.420
_exptl_absorpt_correction_T_max 0.868
_exptl_absorpt_correction_T_min 0.706
_exptl_absorpt_correction_type multi-scan
_exptl_absorpt_process_details '(SADABS; Bruker, 2000)'
_exptl_crystal_colour colourless
_exptl_crystal_density_diffrn 1.446
_exptl_crystal_density_method 'not measured'
_exptl_crystal_description block
_exptl_crystal_F_000 2216
_exptl_crystal_size_max 0.31
_exptl_crystal_size_mid 0.23
_exptl_crystal_size_min 0.10
_refine_diff_density_max 0.57
_refine_diff_density_min -0.33
_refine_ls_extinction_method none
_refine_ls_goodness_of_fit_ref 0.97
_refine_ls_hydrogen_treatment constr
_refine_ls_matrix_type full
_refine_ls_number_parameters 524
_refine_ls_number_reflns 14333
_refine_ls_number_restraints 0
_refine_ls_restrained_S_all 0.97
_refine_ls_R_factor_all 0.075
_refine_ls_R_factor_gt 0.045
_refine_ls_shift/su_max 0.001
_refine_ls_shift/su_mean 0.000
_refine_ls_structure_factor_coef Fsqd
_refine_ls_weighting_details 'calc w = 1/[\s^2^(Fo^2^)+(0.0487P)^2^] where P = (Fo^2^+2Fc^2^)/3'
_refine_ls_weighting_scheme calc
_refine_ls_wR_factor_gt 0.097
_refine_ls_wR_factor_ref 0.109
_reflns_number_gt 9844
_reflns_number_total 14333
_reflns_threshold_expression I>2\s(I)
_cod_data_source_file wn6092.cif
_cod_data_source_block I
_cod_original_sg_symbol_H-M 'P 21/c'
_cod_database_code 2201198
_cod_database_fobs_code 2201198

loop_
_symmetry_equiv_pos_as_xyz
'x, y, z'
'-x, y+1/2, -z+1/2'
'-x, -y, -z'
'x, -y-1/2, z-1/2'

loop_
_atom_site_label
_atom_site_fract_x
_atom_site_fract_y
_atom_site_fract_z
_atom_site_U_iso_or_equiv
_atom_site_adp_type
_atom_site_calc_flag
_atom_site_refinement_flags
_atom_site_occupancy
_atom_site_disorder_assembly
_atom_site_disorder_group
_atom_site_type_symbol
Zn1 0.60957(2) 0.520081(15) 0.372022(12) 0.02813(8) Uani d . 1 . . Zn
Zn2 0.89935(2) 0.588634(15) 0.118504(12) 0.02784(8) Uani d . 1 . . Zn
S1 0.42908(6) 0.46039(3) 0.34542(3) 0.03315(15) Uani d . 1 . . S
S2 0.43299(6) 0.60403(4) 0.40540(3) 0.03489(15) Uani d . 1 . . S
S3 0.71062(6) 0.50205(4) 0.45522(3) 0.03372(15) Uani d . 1 . . S
S4 0.77054(6) 0.41573(3) 0.35855(3) 0.03029(14) Uani d . 1 . . S
S5 0.77395(6) 0.60953(3) 0.04274(2) 0.02888(13) Uani d . 1 . . S
S6 0.74639(6) 0.69429(3) 0.14354(2) 0.03039(14) Uani d . 1 . . S
S7 1.08298(5) 0.64761(3) 0.13975(3) 0.03349(15) Uani d . 1 . . S
S8 1.06841(5) 0.51119(4) 0.07173(3) 0.03746(16) Uani d . 1 . . S
P1 0.68186(5) 0.61600(3) 0.31307(2) 0.02286(12) Uani d . 1 . . P
P2 0.82959(5) 0.48994(3) 0.17617(2) 0.02352(13) Uani d . 1 . . P
O1 0.23773(15) 0.52945(10) 0.37105(8) 0.0410(5) Uani d . 1 . . O
O2 0.86072(17) 0.39445(10) 0.45849(8) 0.0446(5) Uani d . 1 . . O
O3 0.62439(16) 0.71680(10) 0.05081(7) 0.0369(4) Uani d . 1 . . O
O4 1.26919(15) 0.57751(10) 0.10961(8) 0.0407(5) Uani d . 1 . . O
C1 0.3565(2) 0.53405(13) 0.37486(10) 0.0309(5) Uani d . 1 . . C
C2 0.1647(2) 0.59324(16) 0.38845(14) 0.0476(8) Uani d . 1 . . C
H2 0.2036 0.6165 0.4215 0.0610(14) Uiso calc R 1 . . H
C3 0.0449(3) 0.5595(2) 0.40155(16) 0.0630(10) Uani d . 1 . . C
H3A 0.0568 0.5232 0.4309 0.0732(17) Uiso calc R 1 . . H
H3B 0.0096 0.5339 0.3697 0.0732(17) Uiso calc R 1 . . H
H3C -0.0093 0.5996 0.4125 0.0732(17) Uiso calc R 1 . . H
C4 0.1576(3) 0.64972(19) 0.34403(17) 0.0684(11) Uani d . 1 . . C
H4A 0.2384 0.6690 0.3379 0.0732(17) Uiso calc R 1 . . H
H4B 0.1054 0.6914 0.3539 0.0732(17) Uiso calc R 1 . . H
H4C 0.1244 0.6258 0.3111 0.0732(17) Uiso calc R 1 . . H
C5 0.7887(2) 0.43275(13) 0.42516(10) 0.0279(5) Uani d . 1 . . C
C6 0.9285(3) 0.32800(16) 0.44087(13) 0.0499(8) Uani d . 1 . . C
H6 0.8911 0.3084 0.4063 0.0610(14) Uiso calc R 1 . . H
C7 0.9154(3) 0.27161(18) 0.48407(16) 0.0669(10) Uani d . 1 . . C
H7A 0.8301 0.2592 0.4869 0.0732(17) Uiso calc R 1 . . H
H7B 0.9473 0.2924 0.5183 0.0732(17) Uiso calc R 1 . . H
H7C 0.9602 0.2260 0.4755 0.0732(17) Uiso calc R 1 . . H
C8 1.0535(3) 0.3511(2) 0.43289(16) 0.0718(11) Uani d . 1 . . C
H8A 1.0547 0.3882 0.4038 0.0732(17) Uiso calc R 1 . . H
H8B 1.1010 0.3070 0.4234 0.0732(17) Uiso calc R 1 . . H
H8C 1.0880 0.3733 0.4662 0.0732(17) Uiso calc R 1 . . H
C9 0.7069(2) 0.67834(12) 0.07855(9) 0.0240(5) Uani d . 1 . . C
C10 0.5618(2) 0.78253(13) 0.07322(10) 0.0344(6) Uani d . 1 . . C
H10 0.5976 0.7951 0.1097 0.0610(14) Uiso calc R 1 . . H
C11 0.4334(3) 0.7606(2) 0.07690(14) 0.0594(9) Uani d . 1 . . C
H11A 0.4273 0.7191 0.1026 0.0732(17) Uiso calc R 1 . . H
H11B 0.4011 0.7445 0.0415 0.0732(17) Uiso calc R 1 . . H
H11C 0.3872 0.8038 0.0891 0.0732(17) Uiso calc R 1 . . H
C12 0.5817(3) 0.84506(16) 0.03543(13) 0.0529(8) Uani d . 1 . . C
H12A 0.6679 0.8563 0.0352 0.0732(17) Uiso calc R 1 . . H
H12B 0.5382 0.8898 0.0469 0.0732(17) Uiso calc R 1 . . H
H12C 0.5521 0.8305 -0.0008 0.0732(17) Uiso calc R 1 . . H
C13 1.1504(2) 0.57579(13) 0.10592(11) 0.0317(5) Uani d . 1 . . C
C14 1.3384(2) 0.51148(17) 0.09214(14) 0.0473(8) Uani d . 1 . . C
H14 1.2988 0.4891 0.0590 0.0610(14) Uiso calc R 1 . . H
C15 1.3412(3) 0.45541(18) 0.13690(17) 0.0662(11) Uani d . 1 . . C
H15A 1.2592 0.4381 0.1427 0.0732(17) Uiso calc R 1 . . H
H15B 1.3751 0.4790 0.1698 0.0732(17) Uiso calc R 1 . . H
H15C 1.3912 0.4124 0.1275 0.0732(17) Uiso calc R 1 . . H
C16 1.4612(3) 0.5417(2) 0.07998(16) 0.0610(10) Uani d . 1 . . C
H16A 1.4532 0.5780 0.0504 0.0732(17) Uiso calc R 1 . . H
H16B 1.5131 0.5001 0.0696 0.0732(17) Uiso calc R 1 . . H
H16C 1.4970 0.5667 0.1120 0.0732(17) Uiso calc R 1 . . H
C17 0.7859(2) 0.58101(12) 0.26377(9) 0.0256(5) Uani d . 1 . . C
H17A 0.8164 0.6239 0.2430 0.0610(14) Uiso calc R 1 . . H
H17B 0.8556 0.5566 0.2829 0.0610(14) Uiso calc R 1 . . H
C18 0.7246(2) 0.52459(12) 0.22520(9) 0.0254(5) Uani d . 1 . . C
H18A 0.6551 0.5490 0.2060 0.0610(14) Uiso calc R 1 . . H
H18B 0.6941 0.4816 0.2459 0.0610(14) Uiso calc R 1 . . H
C19 0.5657(2) 0.66671(13) 0.27345(9) 0.0279(5) Uani d . 1 . . C
C20 0.5775(3) 0.74224(14) 0.26002(11) 0.0376(6) Uani d . 1 . . C
H20 0.6480 0.7693 0.2712 0.0488(11) Uiso calc R 1 . . H
C21 0.4848(3) 0.77795(17) 0.22994(12) 0.0497(8) Uani d . 1 . . C
H21 0.4928 0.8294 0.2204 0.0488(11) Uiso calc R 1 . . H
C22 0.3828(3) 0.73941(18) 0.21405(12) 0.0509(8) Uani d . 1 . . C
H22 0.3197 0.7644 0.1942 0.0488(11) Uiso calc R 1 . . H
C23 0.3715(3) 0.66437(18) 0.22680(12) 0.0494(8) Uani d . 1 . . C
H23 0.3013 0.6373 0.2151 0.0488(11) Uiso calc R 1 . . H
C24 0.4626(2) 0.62844(15) 0.25670(11) 0.0367(6) Uani d . 1 . . C
H24 0.4541 0.5768 0.2658 0.0488(11) Uiso calc R 1 . . H
C25 0.7631(2) 0.68828(12) 0.35101(9) 0.0248(5) Uani d . 1 . . C
C26 0.8528(2) 0.73250(14) 0.33072(11) 0.0351(6) Uani d . 1 . . C
H26 0.8787 0.7236 0.2955 0.0488(11) Uiso calc R 1 . . H
C27 0.9048(3) 0.78950(14) 0.36147(12) 0.0400(6) Uani d . 1 . . C
H27 0.9660 0.8198 0.3472 0.0488(11) Uiso calc R 1 . . H
C28 0.8687(2) 0.80274(14) 0.41281(11) 0.0378(6) Uani d . 1 . . C
H28 0.9044 0.8422 0.4338 0.0488(11) Uiso calc R 1 . . H
C29 0.7814(3) 0.75872(15) 0.43324(11) 0.0451(7) Uani d . 1 . . C
H29 0.7567 0.7675 0.4687 0.0488(11) Uiso calc R 1 . . H
C30 0.7286(2) 0.70169(14) 0.40299(11) 0.0373(6) Uani d . 1 . . C
H30 0.6681 0.6713 0.4178 0.0488(11) Uiso calc R 1 . . H
C31 0.7453(2) 0.41935(12) 0.13720(10) 0.0278(5) Uani d . 1 . . C
C32 0.7686(2) 0.41195(13) 0.08295(10) 0.0349(6) Uani d . 1 . . C
H32 0.8272 0.4430 0.0675 0.0488(11) Uiso calc R 1 . . H
C33 0.7063(3) 0.35938(16) 0.05175(12) 0.0476(7) Uani d . 1 . . C
H33 0.7212 0.3549 0.0146 0.0488(11) Uiso calc R 1 . . H
C34 0.6227(3) 0.31347(16) 0.07410(13) 0.0553(9) Uani d . 1 . . C
H34 0.5806 0.2772 0.0524 0.0488(11) Uiso calc R 1 . . H
C35 0.5997(3) 0.31978(16) 0.12767(13) 0.0494(8) Uani d . 1 . . C
H35 0.5425 0.2875 0.1430 0.0488(11) Uiso calc R 1 . . H
C36 0.6595(2) 0.37302(14) 0.15913(11) 0.0376(6) Uani d . 1 . . C
H36 0.6420 0.3781 0.1959 0.0488(11) Uiso calc R 1 . . H
C37 0.9423(2) 0.43951(13) 0.21752(9) 0.0285(5) Uani d . 1 . . C
C38 0.9184(3) 0.37061(15) 0.24140(11) 0.0406(7) Uani d . 1 . . C
H38 0.8426 0.3469 0.2349 0.0488(11) Uiso calc R 1 . . H
C39 1.0064(3) 0.33672(17) 0.27495(12) 0.0510(8) Uani d . 1 . . C
H39 0.9896 0.2902 0.2918 0.0488(11) Uiso calc R 1 . . H
C40 1.1168(3) 0.36966(18) 0.28388(12) 0.0523(8) Uani d . 1 . . C
H40 1.1766 0.3457 0.3064 0.0488(11) Uiso calc R 1 . . H
C41 1.1410(3) 0.43748(18) 0.26013(13) 0.0518(8) Uani d . 1 . . C
H41 1.2175 0.4604 0.2663 0.0488(11) Uiso calc R 1 . . H
C42 1.0537(3) 0.47255(15) 0.22712(11) 0.0399(6) Uani d . 1 . . C
H42 1.0707 0.5196 0.2110 0.0488(11) Uiso calc R 1 . . H

loop_
_atom_site_aniso_label
_atom_site_aniso_U_11
_atom_site_aniso_U_22
_atom_site_aniso_U_33
_atom_site_aniso_U_12
_atom_site_aniso_U_13
_atom_site_aniso_U_23
Zn1 0.02816(14) 0.02712(15) 0.02866(16) -0.00205(11) -0.00335(12) 0.00422(11)
Zn2 0.02672(14) 0.02681(14) 0.02950(16) 0.00053(11) -0.00397(12) 0.00502(12)
S1 0.0314(3) 0.0250(3) 0.0422(4) 0.0000(2) -0.0064(3) -0.0052(3)
S2 0.0267(3) 0.0340(3) 0.0438(4) -0.0021(2) -0.0005(3) -0.0123(3)
S3 0.0392(3) 0.0359(3) 0.0256(3) 0.0112(3) -0.0022(3) -0.0031(3)
S4 0.0361(3) 0.0277(3) 0.0269(3) 0.0051(2) -0.0008(3) -0.0014(2)
S5 0.0379(3) 0.0272(3) 0.0214(3) 0.0117(2) -0.0002(2) -0.0013(2)
S6 0.0392(3) 0.0293(3) 0.0221(3) 0.0103(3) -0.0049(2) -0.0025(2)
S7 0.0303(3) 0.0250(3) 0.0446(4) 0.0011(2) -0.0046(3) -0.0066(3)
S8 0.0252(3) 0.0360(3) 0.0507(4) 0.0026(3) -0.0030(3) -0.0159(3)
P1 0.0285(3) 0.0207(3) 0.0194(3) 0.0030(2) 0.0011(2) -0.0006(2)
P2 0.0309(3) 0.0197(3) 0.0199(3) 0.0043(2) 0.0002(2) -0.0004(2)
O1 0.0266(9) 0.0413(10) 0.0545(13) -0.0038(8) -0.0035(9) -0.0117(9)
O2 0.0543(12) 0.0446(11) 0.0336(11) 0.0238(9) -0.0125(9) -0.0054(9)
O3 0.0485(11) 0.0390(10) 0.0222(9) 0.0241(8) -0.0086(8) -0.0062(8)
O4 0.0241(9) 0.0389(10) 0.0587(13) 0.0005(8) -0.0033(9) -0.0126(9)
C1 0.0289(12) 0.0306(12) 0.0327(14) -0.0008(10) -0.0035(10) -0.0021(11)
C2 0.0285(14) 0.0480(17) 0.066(2) 0.0028(12) 0.0012(14) -0.0162(16)
C3 0.0327(16) 0.073(2) 0.083(3) -0.0054(15) 0.0043(17) -0.016(2)
C4 0.0400(17) 0.062(2) 0.104(3) 0.0150(16) 0.0036(19) 0.000(2)
C5 0.0279(12) 0.0246(11) 0.0308(13) 0.0005(9) -0.0014(10) 0.0002(10)
C6 0.063(2) 0.0432(16) 0.0423(17) 0.0290(15) -0.0149(15) -0.0099(14)
C7 0.075(2) 0.0436(18) 0.081(3) 0.0125(17) -0.012(2) 0.0047(18)
C8 0.077(3) 0.069(2) 0.072(3) 0.035(2) 0.025(2) 0.000(2)
C9 0.0272(11) 0.0230(11) 0.0218(11) 0.0025(9) 0.0014(9) 0.0003(9)
C10 0.0448(15) 0.0333(13) 0.0246(13) 0.0227(11) -0.0042(11) -0.0062(10)
C11 0.0552(19) 0.071(2) 0.054(2) 0.0123(17) 0.0221(17) -0.0164(18)
C12 0.074(2) 0.0377(15) 0.0487(19) 0.0178(15) 0.0154(17) -0.0003(14)
C13 0.0260(12) 0.0301(12) 0.0385(15) 0.0001(10) -0.0029(11) -0.0011(11)
C14 0.0261(13) 0.0506(17) 0.065(2) 0.0056(12) 0.0014(14) -0.0161(16)
C15 0.0381(17) 0.0496(19) 0.110(3) 0.0042(15) -0.0008(19) 0.001(2)
C16 0.0288(15) 0.071(2) 0.084(3) 0.0063(15) 0.0075(16) -0.006(2)
C17 0.0303(12) 0.0246(11) 0.0218(11) 0.0033(9) 0.0000(9) -0.0014(9)
C18 0.0296(12) 0.0239(11) 0.0229(12) 0.0031(9) 0.0041(9) -0.0031(9)
C19 0.0359(13) 0.0268(11) 0.0213(12) 0.0119(10) 0.0041(10) 0.0014(9)
C20 0.0500(16) 0.0319(13) 0.0317(14) 0.0116(12) 0.0109(12) 0.0069(11)
C21 0.068(2) 0.0414(16) 0.0408(17) 0.0292(15) 0.0157(15) 0.0170(13)
C22 0.0539(18) 0.067(2) 0.0317(16) 0.0343(17) 0.0040(14) 0.0105(15)
C23 0.0469(17) 0.064(2) 0.0365(17) 0.0142(15) -0.0105(14) -0.0004(15)
C24 0.0409(15) 0.0381(14) 0.0304(14) 0.0074(12) -0.0053(12) 0.0023(11)
C25 0.0304(12) 0.0192(10) 0.0250(12) -0.0001(9) 0.0019(9) -0.0014(9)
C26 0.0457(15) 0.0313(13) 0.0293(14) -0.0056(11) 0.0128(12) -0.0047(11)
C27 0.0501(16) 0.0285(13) 0.0424(16) -0.0146(12) 0.0108(13) -0.0010(12)
C28 0.0512(16) 0.0249(12) 0.0368(15) -0.0094(12) -0.0012(13) -0.0035(11)
C29 0.0663(19) 0.0430(15) 0.0272(14) -0.0179(14) 0.0138(14) -0.0128(12)
C30 0.0451(15) 0.0368(14) 0.0309(14) -0.0155(12) 0.0123(12) -0.0084(12)
C31 0.0384(13) 0.0190(10) 0.0259(12) 0.0024(10) 0.0023(10) -0.0031(9)
C32 0.0485(16) 0.0269(12) 0.0297(14) -0.0023(11) 0.0060(12) -0.0042(11)
C33 0.073(2) 0.0408(15) 0.0294(15) -0.0111(15) 0.0089(14) -0.0085(12)
C34 0.083(2) 0.0391(16) 0.0447(19) -0.0229(16) 0.0074(17) -0.0177(14)
C35 0.0629(19) 0.0374(15) 0.0488(19) -0.0213(14) 0.0105(16) -0.0049(14)
C36 0.0504(16) 0.0293(13) 0.0340(15) -0.0049(12) 0.0092(12) -0.0043(11)
C37 0.0418(14) 0.0255(11) 0.0185(11) 0.0129(10) 0.0030(10) 0.0000(9)
C38 0.0492(16) 0.0381(14) 0.0356(15) 0.0176(13) 0.0127(13) 0.0111(12)
C39 0.074(2) 0.0456(16) 0.0346(16) 0.0300(16) 0.0172(16) 0.0169(13)
C40 0.069(2) 0.061(2) 0.0267(15) 0.0359(17) -0.0012(15) 0.0054(14)
C41 0.0518(18) 0.0583(19) 0.0432(18) 0.0162(15) -0.0198(15) -0.0049(15)
C42 0.0493(16) 0.0332(13) 0.0357(15) 0.0082(12) -0.0151(13) -0.0026(12)

loop_
_atom_type_symbol
_atom_type_description
_atom_type_scat_dispersion_real
_atom_type_scat_dispersion_imag
_atom_type_scat_source
C C 0.0033 0.0016 'International Tables Vol C Tables 4.2.6.8 and 6.1.1.4'
H H 0.0000 0.0000 'International Tables Vol C Tables 4.2.6.8 and 6.1.1.4'
O O 0.0106 0.0060 'International Tables Vol C Tables 4.2.6.8 and 6.1.1.4'
P P 0.1023 0.0942 'International Tables Vol C Tables 4.2.6.8 and 6.1.1.4'
S S 0.1246 0.1234 'International Tables Vol C Tables 4.2.6.8 and 6.1.1.4'
Zn Zn 0.2839 1.4301 'International Tables Vol C Tables 4.2.6.8 and 6.1.1.4'

loop_
_geom_angle_atom_site_label_1
_geom_angle_atom_site_label_2
_geom_angle_atom_site_label_3
_geom_angle
_geom_angle_publ_flag
S1 Zn1 S2 72.73(2) y
S1 Zn1 S3 124.10(3) y
S1 Zn1 S4 103.08(2) y
S1 Zn1 P1 117.03(2) y
S2 Zn1 S3 97.62(2) y
S2 Zn1 S4 165.88(2) y
S2 Zn1 P1 93.84(2) y
S3 Zn1 P1 118.51(3) y
S3 Zn1 S4 73.26(2) y
S4 Zn1 P1 99.98(2) y
S5 Zn2 S6 73.02(2) y
S5 Zn2 S7 126.72(3) y
S5 Zn2 S8 97.90(2) y
S5 Zn2 P2 113.66(2) y
S6 Zn2 S7 101.23(2) y
S6 Zn2 S8 163.32(2) y
S6 Zn2 P2 98.49(2) y
S7 Zn2 S8 72.59(2) y
S7 Zn2 P2 119.54(2) y
S8 Zn2 P2 97.99(2) y
Zn1 S1 C1 87.01(8) y
Zn1 S2 C1 78.79(9) y
Zn1 S3 C5 86.74(9) y
Zn1 S4 C5 78.32(8) y
Zn2 S5 C9 87.15(8) y
Zn2 S6 C9 78.10(8) y
Zn2 S7 C13 87.31(8) y
Zn2 S8 C13 78.51(9) y
C25 P1 C19 104.76(11) ?
C25 P1 C17 105.94(11) ?
C19 P1 C17 104.96(11) ?
C25 P1 Zn1 110.86(8) ?
C19 P1 Zn1 115.46(8) ?
C17 P1 Zn1 114.00(8) ?
C31 P2 C37 106.62(11) ?
C31 P2 C18 104.98(11) ?
C37 P2 C18 103.38(11) ?
C31 P2 Zn2 110.80(8) ?
C37 P2 Zn2 117.48(9) ?
C18 P2 Zn2 112.58(7) ?
C1 O1 C2 119.6(2) ?
C5 O2 C6 122.0(2) ?
C9 O3 C10 122.73(18) ?
C13 O4 C14 119.61(19) ?
S1 C1 S2 121.47(14) y
S1 C1 O1 114.17(18) y
S2 C1 O1 124.36(19) y
O1 C2 C4 108.1(3) ?
O1 C2 C3 105.2(2) ?
C4 C2 C3 114.2(3) ?
O1 C2 H2 109.7 ?
C4 C2 H2 109.7 ?
C3 C2 H2 109.7 ?
C2 C3 H3A 109.5 ?
C2 C3 H3B 109.5 ?
H3A C3 H3B 109.5 ?
C2 C3 H3C 109.5 ?
H3A C3 H3C 109.5 ?
H3B C3 H3C 109.5 ?
C2 C4 H4A 109.5 ?
C2 C4 H4B 109.5 ?
H4A C4 H4B 109.5 ?
C2 C4 H4C 109.5 ?
H4A C4 H4C 109.5 ?
H4B C4 H4C 109.5 ?
S3 C5 S4 121.47(14) y
S3 C5 O2 113.90(18) y
S4 C5 O2 124.62(18) y
C8 C6 O2 108.4(3) ?
C8 C6 C7 114.3(3) ?
O2 C6 C7 104.8(3) ?
C8 C6 H6 109.7 ?
O2 C6 H6 109.7 ?
C7 C6 H6 109.7 ?
C6 C7 H7A 109.5 ?
C6 C7 H7B 109.5 ?
H7A C7 H7B 109.5 ?
C6 C7 H7C 109.5 ?
H7A C7 H7C 109.5 ?
H7B C7 H7C 109.5 ?
C6 C8 H8A 109.5 ?
C6 C8 H8B 109.5 ?
H8A C8 H8B 109.5 ?
C6 C8 H8C 109.5 ?
H8A C8 H8C 109.5 ?
H8B C8 H8C 109.5 ?
S5 C9 S6 121.57(13) ?
S5 C9 O3 114.17(17) ?
S6 C9 O3 124.25(17) ?
C12 C10 O3 105.4(2) ?
C12 C10 C11 114.1(2) ?
O3 C10 C11 106.7(2) ?
C12 C10 H10 110.2 ?
O3 C10 H10 110.2 ?
C11 C10 H10 110.2 ?
C10 C11 H11A 109.5 ?
C10 C11 H11B 109.5 ?
H11A C11 H11B 109.5 ?
C10 C11 H11C 109.5 ?
H11A C11 H11C 109.5 ?
H11B C11 H11C 109.5 ?
C10 C12 H12A 109.5 ?
C10 C12 H12B 109.5 ?
H12A C12 H12B 109.5 ?
C10 C12 H12C 109.5 ?
H12A C12 H12C 109.5 ?
H12B C12 H12C 109.5 ?
S7 C13 S8 121.20(14) y
S7 C13 O4 114.01(18) y
S8 C13 O4 124.79(19) y
O4 C14 C15 107.6(3) ?
O4 C14 C16 105.3(2) ?
C15 C14 C16 113.5(3) ?
O4 C14 H14 110.1 ?
C15 C14 H14 110.1 ?
C16 C14 H14 110.1 ?
C14 C15 H15A 109.5 ?
C14 C15 H15B 109.5 ?
H15A C15 H15B 109.5 ?
C14 C15 H15C 109.5 ?
H15A C15 H15C 109.5 ?
H15B C15 H15C 109.5 ?
C14 C16 H16A 109.5 ?
C14 C16 H16B 109.5 ?
H16A C16 H16B 109.5 ?
C14 C16 H16C 109.5 ?
H16A C16 H16C 109.5 ?
H16B C16 H16C 109.5 ?
C18 C17 P1 111.51(16) ?
C18 C17 H17A 109.3 ?
P1 C17 H17A 109.3 ?
C18 C17 H17B 109.3 ?
P1 C17 H17B 109.3 ?
H17A C17 H17B 108.0 ?
C17 C18 P2 111.10(16) ?
C17 C18 H18A 109.4 ?
P2 C18 H18A 109.4 ?
C17 C18 H18B 109.4 ?
P2 C18 H18B 109.4 ?
H18A C18 H18B 108.0 ?
C24 C19 C20 119.3(2) ?
C24 C19 P1 118.46(18) ?
C20 C19 P1 122.3(2) ?
C19 C20 C21 119.4(3) ?
C19 C20 H20 120.3 ?
C21 C20 H20 120.3 ?
C22 C21 C20 120.6(3) ?
C22 C21 H21 119.7 ?
C20 C21 H21 119.7 ?
C21 C22 C23 120.1(3) ?
C21 C22 H22 120.0 ?
C23 C22 H22 120.0 ?
C22 C23 C24 119.8(3) ?
C22 C23 H23 120.1 ?
C24 C23 H23 120.1 ?
C19 C24 C23 120.8(3) ?
C19 C24 H24 119.6 ?
C23 C24 H24 119.6 ?
C26 C25 C30 118.6(2) ?
C26 C25 P1 124.24(19) ?
C30 C25 P1 117.08(18) ?
C27 C26 C25 120.3(2) ?
C27 C26 H26 119.8 ?
C25 C26 H26 119.8 ?
C28 C27 C26 120.4(2) ?
C28 C27 H27 119.8 ?
C26 C27 H27 119.8 ?
C29 C28 C27 119.5(2) ?
C29 C28 H28 120.3 ?
C27 C28 H28 120.3 ?
C28 C29 C30 120.7(3) ?
C28 C29 H29 119.7 ?
C30 C29 H29 119.7 ?
C29 C30 C25 120.4(2) ?
C29 C30 H30 119.8 ?
C25 C30 H30 119.8 ?
C36 C31 C32 119.1(2) ?
C36 C31 P2 122.98(19) ?
C32 C31 P2 117.89(18) ?
C33 C32 C31 119.9(2) ?
C33 C32 H32 120.1 ?
C31 C32 H32 120.1 ?
C34 C33 C32 120.3(3) ?
C34 C33 H33 119.8 ?
C32 C33 H33 119.8 ?
C33 C34 C35 120.4(3) ?
C33 C34 H34 119.8 ?
C35 C34 H34 119.8 ?
C34 C35 C36 120.0(3) ?
C34 C35 H35 120.0 ?
C36 C35 H35 120.0 ?
C35 C36 C31 120.3(3) ?
C35 C36 H36 119.9 ?
C31 C36 H36 119.9 ?
C42 C37 C38 119.2(2) ?
C42 C37 P2 118.47(18) ?
C38 C37 P2 122.3(2) ?
C37 C38 C39 119.5(3) ?
C37 C38 H38 120.2 ?
C39 C38 H38 120.2 ?
C40 C39 C38 120.8(3) ?
C40 C39 H39 119.6 ?
C38 C39 H39 119.6 ?
C39 C40 C41 119.8(3) ?
C39 C40 H40 120.1 ?
C41 C40 H40 120.1 ?
C40 C41 C42 120.2(3) ?
C40 C41 H41 119.9 ?
C42 C41 H41 119.9 ?
C37 C42 C41 120.5(3) ?
C37 C42 H42 119.8 ?
C41 C42 H42 119.8 ?

loop_
_geom_bond_atom_site_label_1
_geom_bond_atom_site_label_2
_geom_bond_site_symmetry_2
_geom_bond_distance
_geom_bond_publ_flag
Zn1 S1 . 2.3380(7) y
Zn1 S2 . 2.6316(7) y
Zn1 S3 . 2.3317(7) y
Zn1 S4 . 2.6097(7) y
Zn1 P1 . 2.4118(7) y
Zn2 S5 . 2.3222(7) y
Zn2 S6 . 2.6279(6) y
Zn2 S7 . 2.3335(7) y
Zn2 S8 . 2.6440(7) y
Zn2 P2 . 2.4173(7) y
S1 C1 . 1.719(3) y
S2 C1 . 1.669(2) y
S3 C5 . 1.700(2) y
S4 C5 . 1.689(3) y
S5 C9 . 1.706(2) y
S6 C9 . 1.681(2) y
S7 C13 . 1.720(3) y
S8 C13 . 1.673(2) y
P1 C25 . 1.810(2) ?
P1 C19 . 1.825(2) ?
P1 C17 . 1.835(2) y
P2 C31 . 1.818(2) ?
P2 C37 . 1.820(2) ?
P2 C18 . 1.835(2) y
O1 C1 . 1.323(3) y
O1 C2 . 1.471(3) y
O2 C5 . 1.315(3) y
O2 C6 . 1.478(3) y
O3 C9 . 1.314(3) y
O3 C10 . 1.482(3) y
O4 C13 . 1.320(3) y
O4 C14 . 1.480(3) y
C2 C4 . 1.493(5) ?
C2 C3 . 1.510(4) ?
C2 H2 . 1.0000 ?
C3 H3A . 0.9800 ?
C3 H3B . 0.9800 ?
C3 H3C . 0.9800 ?
C4 H4A . 0.9800 ?
C4 H4B . 0.9800 ?
C4 H4C . 0.9800 ?
C6 C8 . 1.472(5) ?
C6 C7 . 1.482(5) ?
C6 H6 . 1.0000 ?
C7 H7A . 0.9800 ?
C7 H7B . 0.9800 ?
C7 H7C . 0.9800 ?
C8 H8A . 0.9800 ?
C8 H8B . 0.9800 ?
C8 H8C . 0.9800 ?
C10 C12 . 1.479(4) ?
C10 C11 . 1.487(4) ?
C10 H10 . 1.0000 ?
C11 H11A . 0.9800 ?
C11 H11B . 0.9800 ?
C11 H11C . 0.9800 ?
C12 H12A . 0.9800 ?
C12 H12B . 0.9800 ?
C12 H12C . 0.9800 ?
C14 C15 . 1.494(5) ?
C14 C16 . 1.511(4) ?
C14 H14 . 1.0000 ?
C15 H15A . 0.9800 ?
C15 H15B . 0.9800 ?
C15 H15C . 0.9800 ?
C16 H16A . 0.9800 ?
C16 H16B . 0.9800 ?
C16 H16C . 0.9800 ?
C17 C18 . 1.526(3) ?
C17 H17A . 0.9900 ?
C17 H17B . 0.9900 ?
C18 H18A . 0.9900 ?
C18 H18B . 0.9900 ?
C19 C24 . 1.380(3) ?
C19 C20 . 1.391(3) ?
C20 C21 . 1.397(4) ?
C20 H20 . 0.9500 ?
C21 C22 . 1.368(4) ?
C21 H21 . 0.9500 ?
C22 C23 . 1.378(4) ?
C22 H22 . 0.9500 ?
C23 C24 . 1.385(4) ?
C23 H23 . 0.9500 ?
C24 H24 . 0.9500 ?
C25 C26 . 1.384(3) ?
C25 C30 . 1.388(3) ?
C26 C27 . 1.380(3) ?
C26 H26 . 0.9500 ?
C27 C28 . 1.378(4) ?
C27 H27 . 0.9500 ?
C28 C29 . 1.364(4) ?
C28 H28 . 0.9500 ?
C29 C30 . 1.377(3) ?
C29 H29 . 0.9500 ?
C30 H30 . 0.9500 ?
C31 C36 . 1.391(3) ?
C31 C32 . 1.394(3) ?
C32 C33 . 1.380(4) ?
C32 H32 . 0.9500 ?
C33 C34 . 1.374(4) ?
C33 H33 . 0.9500 ?
C34 C35 . 1.375(4) ?
C34 H34 . 0.9500 ?
C35 C36 . 1.379(4) ?
C35 H35 . 0.9500 ?
C36 H36 . 0.9500 ?
C37 C42 . 1.381(4) ?
C37 C38 . 1.392(3) ?
C38 C39 . 1.393(4) ?
C38 H38 . 0.9500 ?
C39 C40 . 1.368(5) ?
C39 H39 . 0.9500 ?
C40 C41 . 1.374(4) ?
C40 H40 . 0.9500 ?
C41 C42 . 1.389(4) ?
C41 H41 . 0.9500 ?
C42 H42 . 0.9500 ?
